data_1555902
loop_
_publ_author_name
'Kanno, Ken-Ichiro'
'Igarashi, Eri'
'Mizukami, Yuki'
'Nakajima, Kiyohiko'
'Song, Zhiyi'
'Takahashi, Tamotsu'

_publ_section_title
;
 Formation of Seven-Membered Carbocycles via 7-endo Mode Cyclization of
 Lithioheptatrienes.
;
_journal_issue 24
_journal_name_full 'Organic letters'
_journal_page_first 6217
_journal_page_last 6219
_journal_paper_doi 10.1021/acs.orglett.6b02956
_journal_volume 18
_journal_year 2016
_chemical_formula_moiety 'C23 H26'
_chemical_formula_sum 'C23 H26'
_chemical_formula_weight 302.44
_space_group_IT_number 2
_space_group_name_Hall '-P 1'
_space_group_name_H-M_alt 'P -1'
_symmetry_cell_setting triclinic
_symmetry_Int_Tables_number 2
_symmetry_space_group_name_Hall '-P 1'
_symmetry_space_group_name_H-M 'P -1'
_atom_sites_solution_hydrogens geom
_atom_sites_solution_primary direct
_atom_sites_solution_secondary difmap
_audit_creation_method SHELXL-97
_cell_angle_alpha 79.085(2)
_cell_angle_beta 82.396(2)
_cell_angle_gamma 67.340(2)
_cell_formula_units_Z 2
_cell_length_a 6.1300(3)
_cell_length_b 9.4350(4)
_cell_length_c 17.3238(8)
_cell_measurement_reflns_used 7576
_cell_measurement_temperature 298
_cell_measurement_theta_max 27.5
_cell_measurement_theta_min 3.1
_cell_volume 905.93(7)
_computing_cell_refinement CrystalClear
_computing_data_collection CrystalClear
_computing_data_reduction CrystalClear
_computing_molecular_graphics 'CrystalStructure 3.8'
_computing_publication_material 'CrystalStructure 3.8'
_computing_structure_refinement SHELXL-97
_computing_structure_solution SHELXS-97
_diffrn_ambient_temperature 298
_diffrn_detector_area_resol_mean 6.85
_diffrn_measured_fraction_theta_full 0.994
_diffrn_measured_fraction_theta_max 0.994
_diffrn_measurement_device_type 'Rigaku SCXmini'
_diffrn_measurement_method \w
_diffrn_radiation_monochromator graphite
_diffrn_radiation_source 'sealed tube'
_diffrn_radiation_type MoK\a
_diffrn_radiation_wavelength 0.71075
_diffrn_reflns_av_R_equivalents 0.0396
_diffrn_reflns_av_sigmaI/netI 0.0525
_diffrn_reflns_limit_h_max 7
_diffrn_reflns_limit_h_min -7
_diffrn_reflns_limit_k_max 12
_diffrn_reflns_limit_k_min -12
_diffrn_reflns_limit_l_max 22
_diffrn_reflns_limit_l_min -22
_diffrn_reflns_number 9475
_diffrn_reflns_theta_full 27.48
_diffrn_reflns_theta_max 27.48
_diffrn_reflns_theta_min 3.11
_exptl_absorpt_coefficient_mu 0.062
_exptl_absorpt_correction_T_max 0.9938
_exptl_absorpt_correction_T_min 0.9756
_exptl_absorpt_correction_type numerical
_exptl_absorpt_process_details
;
    Higashi, T. (1999). Program for Absorption Correction.
    Rigaku Corporation, Tokyo, Japan.
;
_exptl_crystal_colour colorless
_exptl_crystal_density_diffrn 1.109
_exptl_crystal_density_method 'not measured'
_exptl_crystal_description prism
_exptl_crystal_F_000 328
_exptl_crystal_size_max 0.40
_exptl_crystal_size_mid 0.20
_exptl_crystal_size_min 0.10
_refine_diff_density_max 0.124
_refine_diff_density_min -0.172
_refine_diff_density_rms 0.033
_refine_ls_extinction_method none
_refine_ls_goodness_of_fit_ref 1.034
_refine_ls_hydrogen_treatment refall
_refine_ls_matrix_type full
_refine_ls_number_parameters 313
_refine_ls_number_reflns 4122
_refine_ls_number_restraints 0
_refine_ls_restrained_S_all 1.034
_refine_ls_R_factor_all 0.1067
_refine_ls_R_factor_gt 0.0578
_refine_ls_shift/su_max 0.000
_refine_ls_shift/su_mean 0.000
_refine_ls_structure_factor_coef Fsqd
_refine_ls_weighting_details 'calc w=1/[\s^2^(Fo^2^)+(0.0590P)^2^+0.0432P] where P=(Fo^2^+2Fc^2^)/3'
_refine_ls_weighting_scheme calc
_refine_ls_wR_factor_gt 0.1215
_refine_ls_wR_factor_ref 0.1429
_reflns_number_gt 2471
_reflns_number_total 4122
_reflns_threshold_expression >2sigma(I)
_cod_data_source_file ol6b02956_si_002.cif
_cod_data_source_block TT0130
_cod_database_code 1555902

loop_
_symmetry_equiv_pos_as_xyz
'x, y, z'
'-x, -y, -z'

loop_
_atom_site_label
_atom_site_type_symbol
_atom_site_fract_x
_atom_site_fract_y
_atom_site_fract_z
_atom_site_U_iso_or_equiv
_atom_site_adp_type
_atom_site_occupancy
_atom_site_symmetry_multiplicity
_atom_site_calc_flag
C1 C -0.1102(3) 0.52656(18) 0.76472(9) 0.0449(4) Uani 1 1 d
C2 C 0.0322(3) 0.36228(18) 0.75225(9) 0.0425(4) Uani 1 1 d
C3 C 0.1078(3) 0.24909(19) 0.81418(9) 0.0459(4) Uani 1 1 d
C4 C 0.0671(3) 0.2940(2) 0.89671(9) 0.0517(4) Uani 1 1 d
C5 C -0.1915(4) 0.3293(3) 0.92885(12) 0.0639(5) Uani 1 1 d
C6 C -0.3683(4) 0.4283(3) 0.86660(13) 0.0678(6) Uani 1 1 d
C7 C -0.2964(3) 0.5550(2) 0.81751(10) 0.0567(5) Uani 1 1 d
C8 C -0.0358(3) 0.65202(18) 0.71846(9) 0.0443(4) Uani 1 1 d
C9 C 0.2001(3) 0.6208(2) 0.69353(10) 0.0514(4) Uani 1 1 d
C10 C 0.2772(4) 0.7352(2) 0.65145(12) 0.0633(5) Uani 1 1 d
C11 C 0.1189(5) 0.8838(2) 0.63341(13) 0.0714(6) Uani 1 1 d
C12 C -0.1159(5) 0.9176(2) 0.65729(13) 0.0726(6) Uani 1 1 d
C13 C -0.1940(4) 0.8044(2) 0.69933(11) 0.0581(5) Uani 1 1 d
C14 C 0.0631(3) 0.33267(17) 0.66877(9) 0.0429(4) Uani 1 1 d
C15 C 0.2834(3) 0.2723(2) 0.62994(10) 0.0540(5) Uani 1 1 d
C16 C 0.3050(4) 0.2455(2) 0.55294(11) 0.0665(6) Uani 1 1 d
C17 C 0.1069(5) 0.2797(2) 0.51351(13) 0.0693(6) Uani 1 1 d
C18 C -0.1129(5) 0.3411(2) 0.55058(12) 0.0674(6) Uani 1 1 d
C19 C -0.1347(4) 0.3683(2) 0.62736(11) 0.0545(5) Uani 1 1 d
C20 C 0.2202(4) 0.0791(2) 0.80570(12) 0.0605(5) Uani 1 1 d
C21 C 0.0645(7) -0.0124(4) 0.83949(18) 0.0925(9) Uani 1 1 d
C22 C 0.2453(4) 0.1812(2) 0.95559(11) 0.0630(5) Uani 1 1 d
C23 C 0.2404(6) 0.2478(3) 1.02905(13) 0.0761(7) Uani 1 1 d
H1 H 0.093(3) 0.398(2) 0.8915(9) 0.053(5) Uiso 1 1 d
H2 H -0.221(3) 0.383(2) 0.9761(12) 0.072(6) Uiso 1 1 d
H3 H -0.223(3) 0.233(2) 0.9492(11) 0.075(6) Uiso 1 1 d
H4 H -0.532(4) 0.476(2) 0.8918(12) 0.086(6) Uiso 1 1 d
H5 H -0.371(3) 0.356(2) 0.8296(11) 0.070(6) Uiso 1 1 d
H6 H -0.390(3) 0.665(2) 0.8283(11) 0.075(6) Uiso 1 1 d
H7 H 0.316(3) 0.515(2) 0.7063(10) 0.059(5) Uiso 1 1 d
H8 H 0.453(4) 0.703(2) 0.6353(11) 0.071(6) Uiso 1 1 d
H9 H 0.173(4) 0.968(3) 0.6008(13) 0.094(7) Uiso 1 1 d
H10 H -0.228(4) 1.021(3) 0.6452(13) 0.094(7) Uiso 1 1 d
H11 H -0.355(4) 0.824(2) 0.7155(11) 0.067(6) Uiso 1 1 d
H12 H 0.430(3) 0.2488(19) 0.6575(10) 0.057(5) Uiso 1 1 d
H13 H 0.461(4) 0.197(2) 0.5287(12) 0.084(7) Uiso 1 1 d
H14 H 0.115(4) 0.264(2) 0.4616(13) 0.081(6) Uiso 1 1 d
H15 H -0.253(4) 0.367(2) 0.5239(13) 0.087(7) Uiso 1 1 d
H16 H -0.290(3) 0.412(2) 0.6554(11) 0.068(6) Uiso 1 1 d
H17 H 0.374(4) 0.028(2) 0.8317(11) 0.075(6) Uiso 1 1 d
H18 H 0.258(3) 0.068(2) 0.7504(11) 0.064(5) Uiso 1 1 d
H19 H 0.030(4) -0.014(3) 0.8993(16) 0.107(8) Uiso 1 1 d
H20 H 0.126(4) -0.121(3) 0.8285(14) 0.109(8) Uiso 1 1 d
H21 H -0.092(4) 0.042(3) 0.8169(13) 0.089(9) Uiso 1 1 d
H22 H 0.408(3) 0.154(2) 0.9277(11) 0.068(6) Uiso 1 1 d
H23 H 0.211(3) 0.083(2) 0.9719(11) 0.075(6) Uiso 1 1 d
H24 H 0.275(4) 0.344(3) 1.0136(13) 0.095(7) Uiso 1 1 d
H25 H 0.361(4) 0.176(3) 1.0638(15) 0.107(8) Uiso 1 1 d
H26 H 0.081(4) 0.277(2) 1.0595(13) 0.090(8) Uiso 1 1 d

loop_
_atom_site_aniso_label
_atom_site_aniso_U_11
_atom_site_aniso_U_22
_atom_site_aniso_U_33
_atom_site_aniso_U_23
_atom_site_aniso_U_13
_atom_site_aniso_U_12
C1 0.0428(9) 0.0485(10) 0.0426(9) -0.0099(7) -0.0040(8) -0.0142(8)
C2 0.0422(9) 0.0452(9) 0.0423(9) -0.0086(7) 0.0039(7) -0.0199(7)
C3 0.0492(10) 0.0481(10) 0.0438(9) -0.0075(8) 0.0012(8) -0.0228(8)
C4 0.0598(11) 0.0556(11) 0.0428(9) -0.0062(8) 0.0004(8) -0.0266(9)
C5 0.0716(13) 0.0756(14) 0.0476(11) -0.0100(10) 0.0098(10) -0.0349(11)
C6 0.0487(12) 0.0909(16) 0.0616(13) -0.0126(12) 0.0132(10) -0.0283(11)
C7 0.0496(11) 0.0633(12) 0.0524(11) -0.0153(9) 0.0035(9) -0.0149(9)
C8 0.0472(10) 0.0446(9) 0.0426(9) -0.0111(7) -0.0071(8) -0.0151(8)
C9 0.0505(11) 0.0482(11) 0.0540(11) -0.0038(8) -0.0050(8) -0.0179(9)
C10 0.0669(14) 0.0621(13) 0.0683(13) -0.0054(10) -0.0030(11) -0.0346(11)
C11 0.0960(18) 0.0556(13) 0.0721(14) 0.0013(10) -0.0137(13) -0.0407(13)
C12 0.0922(18) 0.0402(12) 0.0810(15) -0.0065(10) -0.0221(13) -0.0156(12)
C13 0.0577(12) 0.0479(11) 0.0655(12) -0.0162(9) -0.0095(10) -0.0109(10)
C14 0.0488(10) 0.0393(9) 0.0415(9) -0.0044(7) 0.0017(7) -0.0196(7)
C15 0.0531(11) 0.0620(12) 0.0493(10) -0.0132(9) 0.0053(9) -0.0244(9)
C16 0.0814(15) 0.0685(13) 0.0531(12) -0.0195(10) 0.0191(12) -0.0343(12)
C17 0.112(2) 0.0656(13) 0.0433(11) -0.0091(10) -0.0038(13) -0.0476(13)
C18 0.0857(16) 0.0691(14) 0.0568(12) -0.0068(10) -0.0188(12) -0.0358(12)
C19 0.0562(12) 0.0574(11) 0.0539(11) -0.0090(9) -0.0047(9) -0.0248(9)
C20 0.0824(15) 0.0480(11) 0.0473(11) -0.0056(9) -0.0018(11) -0.0216(10)
C21 0.146(3) 0.0734(17) 0.0778(18) -0.0196(14) 0.0134(18) -0.0648(19)
C22 0.0811(15) 0.0605(13) 0.0492(11) 0.0004(9) -0.0099(11) -0.0302(11)
C23 0.106(2) 0.0783(17) 0.0520(13) -0.0018(12) -0.0175(14) -0.0422(16)

loop_
_atom_type_symbol
_atom_type_description
_atom_type_scat_dispersion_real
_atom_type_scat_dispersion_imag
_atom_type_scat_source
C C 0.0033 0.0016 'International Tables Vol C Tables 4.2.6.8 and 6.1.1.4'
H H 0.0000 0.0000 'International Tables Vol C Tables 4.2.6.8 and 6.1.1.4'

loop_
_geom_angle_atom_site_label_1
_geom_angle_atom_site_label_2
_geom_angle_atom_site_label_3
_geom_angle
C7 C1 C8 122.47(15)
C7 C1 C2 119.20(15)
C8 C1 C2 118.32(13)
C3 C2 C14 123.60(14)
C3 C2 C1 120.66(14)
C14 C2 C1 115.52(13)
C2 C3 C20 122.57(15)
C2 C3 C4 118.75(14)
C20 C3 C4 118.61(15)
C3 C4 C22 114.74(15)
C3 C4 C5 111.40(15)
C22 C4 C5 112.68(16)
C6 C5 C4 112.31(16)
C7 C6 C5 112.34(17)
C1 C7 C6 122.89(18)
C9 C8 C13 117.02(17)
C9 C8 C1 120.10(15)
C13 C8 C1 122.88(16)
C8 C9 C10 121.87(18)
C11 C10 C9 120.1(2)
C10 C11 C12 119.2(2)
C11 C12 C13 121.1(2)
C12 C13 C8 120.8(2)
C15 C14 C19 117.68(16)
C15 C14 C2 122.62(15)
C19 C14 C2 119.69(15)
C14 C15 C16 120.97(19)
C17 C16 C15 120.3(2)
C18 C17 C16 119.7(2)
C17 C18 C19 120.1(2)
C18 C19 C14 121.3(2)
C3 C20 C21 113.7(2)
C23 C22 C4 113.26(19)

loop_
_geom_bond_atom_site_label_1
_geom_bond_atom_site_label_2
_geom_bond_distance
C1 C7 1.339(2)
C1 C8 1.487(2)
C1 C2 1.498(2)
C2 C3 1.350(2)
C2 C14 1.498(2)
C3 C20 1.510(2)
C3 C4 1.530(2)
C4 C22 1.534(3)
C4 C5 1.538(3)
C5 C6 1.535(3)
C6 C7 1.506(3)
C8 C9 1.386(2)
C8 C13 1.395(2)
C9 C10 1.386(2)
C10 C11 1.368(3)
C11 C12 1.372(3)
C12 C13 1.382(3)
C14 C15 1.383(2)
C14 C19 1.386(2)
C15 C16 1.384(3)
C16 C17 1.371(3)
C17 C18 1.369(3)
C18 C19 1.381(3)
C20 C21 1.515(3)
C22 C23 1.514(3)
